data_7215992
loop_
_publ_author_name
'Szafra\'nski, Marek'

_publ_section_title
;
 Effect of high pressure on the supramolecular structures of guanidinium
 based ferroelectrics
;
_journal_name_full CrystEngComm
_journal_paper_doi 10.1039/c4ce00697f
_journal_year 2014
_chemical_formula_moiety 'C H6 N3, B F4'
_chemical_formula_sum 'C H6 B F4 N3'
_chemical_formula_weight 146.90
_chemical_name_common 'guanidinium tetrafluoroborate'
_chemical_name_systematic 'guanidinium tetrafluoroborate'
_space_group_IT_number 146
_symmetry_cell_setting trigonal
_symmetry_space_group_name_Hall 'R 3'
_symmetry_space_group_name_H-M 'R 3 :H'
_atom_sites_solution_hydrogens geom
_atom_sites_solution_primary direct
_atom_sites_solution_secondary difmap
_audit_creation_method SHELXL-97
_cell_angle_alpha 90.00
_cell_angle_beta 90.00
_cell_angle_gamma 120.00
_cell_formula_units_Z 3
_cell_length_a 7.3983(10)
_cell_length_b 7.3983(10)
_cell_length_c 8.346(2)
_cell_measurement_reflns_used 310
_cell_measurement_temperature 295(2)
_cell_measurement_theta_max 26.68
_cell_measurement_theta_min 3.97
_cell_volume 395.62(12)
_computing_cell_refinement CrysAlisRED
_computing_data_collection CrysAlisCCD
_computing_data_reduction CrysAlisRED
_computing_molecular_graphics 'SHELXL-97 (Sheldrick, 1997)'
_computing_publication_material 'SHELXL-97 (Sheldrick, 1997)'
_computing_structure_refinement 'SHELXL-97 (Sheldrick, 1997)'
_computing_structure_solution 'SHELXS-97 (Sheldrick, 1990)'
_diffrn_ambient_environment 'diamond-anvil cell'
_diffrn_ambient_pressure 780000
_diffrn_ambient_temperature 295(2)
_diffrn_measured_fraction_theta_full 0.368
_diffrn_measured_fraction_theta_max 0.368
_diffrn_measurement_device_type 'Gemini A Ultra'
_diffrn_measurement_method '\f- and \w-scans'
_diffrn_radiation_monochromator graphite
_diffrn_radiation_source 'fine-focus sealed tube'
_diffrn_radiation_type MoK\a
_diffrn_radiation_wavelength 0.71073
_diffrn_reflns_av_R_equivalents 0.0264
_diffrn_reflns_av_sigmaI/netI 0.0259
_diffrn_reflns_limit_h_max 8
_diffrn_reflns_limit_h_min -8
_diffrn_reflns_limit_k_max 9
_diffrn_reflns_limit_k_min -9
_diffrn_reflns_limit_l_max 7
_diffrn_reflns_limit_l_min -7
_diffrn_reflns_number 342
_diffrn_reflns_theta_full 27.48
_diffrn_reflns_theta_max 27.48
_diffrn_reflns_theta_min 4.01
_exptl_absorpt_coefficient_mu 0.217
_exptl_absorpt_correction_type none
_exptl_crystal_colour colourless
_exptl_crystal_density_diffrn 1.850
_exptl_crystal_density_method 'not measured'
_exptl_crystal_F_000 222
_exptl_crystal_size_max 0.33
_exptl_crystal_size_mid 0.25
_exptl_crystal_size_min 0.20
_refine_diff_density_max 0.102
_refine_diff_density_min -0.121
_refine_diff_density_rms 0.031
_refine_ls_abs_structure_details 'Flack H D (1983), Acta Cryst. A39, 876-881'
_refine_ls_abs_structure_Flack 5(3)
_refine_ls_extinction_method none
_refine_ls_goodness_of_fit_ref 1.087
_refine_ls_hydrogen_treatment constr
_refine_ls_matrix_type full
_refine_ls_number_parameters 28
_refine_ls_number_reflns 145
_refine_ls_number_restraints 1
_refine_ls_restrained_S_all 1.083
_refine_ls_R_factor_all 0.0373
_refine_ls_R_factor_gt 0.0362
_refine_ls_shift/su_max 0.000
_refine_ls_shift/su_mean 0.000
_refine_ls_structure_factor_coef Fsqd
_refine_ls_weighting_details 'calc w=1/[\s^2^(Fo^2^)+(0.0655P)^2^+0.1003P] where P=(Fo^2^+2Fc^2^)/3'
_refine_ls_weighting_scheme calc
_refine_ls_wR_factor_gt 0.0923
_refine_ls_wR_factor_ref 0.0949
_reflns_number_gt 141
_reflns_number_total 145
_reflns_threshold_expression >2sigma(I)
_cod_data_source_file c4ce00697f1.cif
_cod_data_source_block gbf4_0_81
_cod_original_cell_volume 395.61(13)
_cod_original_sg_symbol_H-M 'R 3'
_cod_database_code 7215992

loop_
_symmetry_equiv_pos_as_xyz
'x, y, z'
'-y, x-y, z'
'-x+y, -x, z'
'x+2/3, y+1/3, z+1/3'
'-y+2/3, x-y+1/3, z+1/3'
'-x+y+2/3, -x+1/3, z+1/3'
'x+1/3, y+2/3, z+2/3'
'-y+1/3, x-y+2/3, z+2/3'
'-x+y+1/3, -x+2/3, z+2/3'

loop_
_atom_site_label
_atom_site_type_symbol
_atom_site_fract_x
_atom_site_fract_y
_atom_site_fract_z
_atom_site_U_iso_or_equiv
_atom_site_adp_type
_atom_site_occupancy
_atom_site_symmetry_multiplicity
_atom_site_calc_flag
_atom_site_refinement_flags
C C 0.3333 0.6667 0.2732(10) 0.040(2) Uani 1 3 d S
N N 0.4124(5) 0.5415(6) 0.2714(8) 0.0491(16) Uani 1 1 d .
H0A H 0.3308 0.4085 0.2691 0.059 Uiso 1 1 calc R
H0B H 0.5455 0.5931 0.2726 0.059 Uiso 1 1 calc R
F1 F 0.9295(4) 0.1293(4) 0.2390(5) 0.0542(12) Uani 1 1 d .
F2 F 1.0000 0.0000 0.0172(7) 0.0551(16) Uani 1 3 d S
B B 1.0000 0.0000 0.1833(17) 0.039(2) Uani 1 3 d S

loop_
_atom_site_aniso_label
_atom_site_aniso_U_11
_atom_site_aniso_U_22
_atom_site_aniso_U_33
_atom_site_aniso_U_23
_atom_site_aniso_U_13
_atom_site_aniso_U_12
C 0.042(2) 0.042(2) 0.036(8) 0.000 0.000 0.0211(12)
N 0.047(2) 0.045(2) 0.062(5) 0.002(2) -0.007(2) 0.028(2)
F1 0.0614(17) 0.0542(18) 0.058(3) -0.0096(19) -0.0020(14) 0.0369(15)
F2 0.0572(19) 0.0572(19) 0.051(6) 0.000 0.000 0.0286(10)
B 0.038(3) 0.038(3) 0.041(9) 0.000 0.000 0.0188(15)

loop_
_atom_type_symbol
_atom_type_description
_atom_type_scat_dispersion_real
_atom_type_scat_dispersion_imag
_atom_type_scat_source
C C 0.0033 0.0016 'International Tables Vol C Tables 4.2.6.8 and 6.1.1.4'
H H 0.0000 0.0000 'International Tables Vol C Tables 4.2.6.8 and 6.1.1.4'
B B 0.0013 0.0007 'International Tables Vol C Tables 4.2.6.8 and 6.1.1.4'
N N 0.0061 0.0033 'International Tables Vol C Tables 4.2.6.8 and 6.1.1.4'
F F 0.0171 0.0103 'International Tables Vol C Tables 4.2.6.8 and 6.1.1.4'

loop_
_geom_angle_atom_site_label_1
_geom_angle_atom_site_label_2
_geom_angle_atom_site_label_3
_geom_angle
_geom_angle_site_symmetry_1
_geom_angle_site_symmetry_3
N C N 119.99(2) 3_565 2_665
N C N 119.99(2) 3_565 .
N C N 119.99(2) 2_665 .
F1 B F1 109.2(6) 3_765 2_645
F1 B F1 109.2(6) 3_765 .
F1 B F1 109.2(6) 2_645 .
F1 B F2 109.7(6) 3_765 .
F1 B F2 109.7(6) 2_645 .
F1 B F2 109.7(6) . .

loop_
_geom_bond_atom_site_label_1
_geom_bond_atom_site_label_2
_geom_bond_distance
_geom_bond_site_symmetry_2
C N 1.319(4) 3_565
C N 1.319(4) 2_665
C N 1.319(4) .
F1 B 1.379(6) .
F2 B 1.386(16) .
B F1 1.379(6) 3_765
B F1 1.379(6) 2_645
